data_2021548
loop_
_publ_author_name
'Bai, Chao'
'Liu, Bin'
'Hu, Huai-Ming'
'Li, Jin-Dian'
'Wang, Xiaofang'
'Xue, Ganglin'

_publ_section_title
;
 Structural investigation of one- and three-dimensional lanthanide(III)
 coordination polymers based on functionalized terpyridine carboxylate and
 aromatic dicarboxylate ligands
;
_journal_coeditor_code QP3023
_journal_issue 4
_journal_name_full 'Acta Crystallographica Section C'
_journal_page_first 422
_journal_page_last 432
_journal_paper_doi 10.1107/S2053229619003437
_journal_volume 75
_journal_year 2019
_chemical_formula_iupac '[Er (C8 H4 O4) (C22 H14 N3 O2)]'
_chemical_formula_moiety 'C30 H18 Er N3 O6'
_chemical_formula_sum 'C30 H18 Er N3 O6'
_chemical_formula_weight 683.73
_chemical_name_systematic
Poly[(\m~2~-benzene-1,4-dicarboxylato)[\m~2~-2-(2,2':6',2''-terpyridin-4'-yl)benzoato]erbium(III)]
_space_group_IT_number 15
_space_group_name_Hall '-P 2yc'
_symmetry_cell_setting monoclinic
_symmetry_space_group_name_Hall '-C 2yc'
_symmetry_space_group_name_H-M 'C 1 2/c 1'
_atom_sites_solution_hydrogens geom
_atom_sites_solution_primary direct
_atom_sites_solution_secondary difmap
_audit_creation_method SHELXL-97
_cell_angle_alpha 90.00
_cell_angle_beta 96.4670(10)
_cell_angle_gamma 90.00
_cell_formula_units_Z 8
_cell_length_a 24.8569(19)
_cell_length_b 10.2084(8)
_cell_length_c 20.1195(16)
_cell_measurement_reflns_used 6226
_cell_measurement_temperature 296(2)
_cell_measurement_theta_max 26.24
_cell_measurement_theta_min 2.35
_cell_volume 5072.8(7)
_computing_cell_refinement
;
SMART (Bruker, 2008)
;
_computing_data_collection
;
SMART (Bruker, 2008)
;
_computing_data_reduction
;
SAINT (Bruker, 2008)
;
_computing_molecular_graphics
;
SHELXTL (Sheldrick, 2008)
;
_computing_publication_material
;
SHELXTL (Sheldrick, 2008)
;
_computing_structure_refinement
;
SHELXL2014 (Sheldrick, 2015)
;
_computing_structure_solution
;
SHELXS97 (Sheldrick, 2008)
;
_diffrn_ambient_temperature 296(2)
_diffrn_measured_fraction_theta_full 0.998
_diffrn_measured_fraction_theta_max 0.998
_diffrn_measurement_device_type 'Bruker SMART APEXII CCD area detector'
_diffrn_measurement_method 'phi and omega scans'
_diffrn_radiation_monochromator graphite
_diffrn_radiation_source 'fine-focus sealed tube'
_diffrn_radiation_type MoK\a
_diffrn_radiation_wavelength 0.71073
_diffrn_reflns_av_R_equivalents 0.0222
_diffrn_reflns_av_sigmaI/netI 0.0259
_diffrn_reflns_limit_h_max 29
_diffrn_reflns_limit_h_min -26
_diffrn_reflns_limit_k_max 12
_diffrn_reflns_limit_k_min -11
_diffrn_reflns_limit_l_max 23
_diffrn_reflns_limit_l_min -22
_diffrn_reflns_number 12396
_diffrn_reflns_theta_full 25.05
_diffrn_reflns_theta_max 25.05
_diffrn_reflns_theta_min 1.65
_exptl_absorpt_coefficient_mu 3.361
_exptl_absorpt_correction_T_max 0.690
_exptl_absorpt_correction_T_min 0.591
_exptl_absorpt_correction_type multi-scan
_exptl_absorpt_process_details
;
(SADABS; Sheldrick, 1996)
;
_exptl_crystal_colour pink
_exptl_crystal_density_diffrn 1.791
_exptl_crystal_density_method 'not measured'
_exptl_crystal_description block
_exptl_crystal_F_000 2680
_exptl_crystal_size_max 0.16
_exptl_crystal_size_mid 0.14
_exptl_crystal_size_min 0.11
_refine_diff_density_max 0.566
_refine_diff_density_min -0.561
_refine_ls_extinction_method none
_refine_ls_goodness_of_fit_ref 1.040
_refine_ls_hydrogen_treatment mixed
_refine_ls_matrix_type full
_refine_ls_number_parameters 361
_refine_ls_number_reflns 4473
_refine_ls_number_restraints 0
_refine_ls_restrained_S_all 1.040
_refine_ls_R_factor_all 0.0236
_refine_ls_R_factor_gt 0.0201
_refine_ls_shift/su_max 0.002
_refine_ls_shift/su_mean 0.000
_refine_ls_structure_factor_coef Fsqd
_refine_ls_weighting_details 'calc w=1/[\s^2^(Fo^2^)+(0.0219P)^2^+4.9684P] where P=(Fo^2^+2Fc^2^)/3'
_refine_ls_weighting_scheme calc
_refine_ls_wR_factor_gt 0.0462
_refine_ls_wR_factor_ref 0.0475
_reflns_number_gt 4026
_reflns_number_total 4473
_reflns_threshold_expression >2sigma(I)
_cod_data_source_file qp3023sup1.cif
_cod_data_source_block nw2195_0m
_cod_depositor_comments 'Adding full bibliography for 2021540--2021549.cif.'
_cod_original_sg_symbol_H-M 'C2/c  '
_cod_database_code 2021548
_cod_database_fobs_code 2021548

loop_
_symmetry_equiv_pos_as_xyz
'x, y, z'
'-x, y, -z+1/2'
'x+1/2, y+1/2, z'
'-x+1/2, y+1/2, -z+1/2'
'-x, -y, -z'
'x, -y, z-1/2'
'-x+1/2, -y+1/2, -z'
'x+1/2, -y+1/2, z-1/2'

loop_
_atom_site_type_symbol
_atom_site_label
_atom_site_fract_x
_atom_site_fract_y
_atom_site_fract_z
_atom_site_U_iso_or_equiv
_atom_site_adp_type
_atom_site_calc_flag
_atom_site_refinement_flags
_atom_site_occupancy
_atom_site_symmetry_multiplicity
Er Er1 0.346123(5) -0.131623(12) 0.046271(6) 0.02055(5) Uani d . 1 1
N N1 0.35554(10) 0.1120(2) 0.01925(12) 0.0258(6) Uani d . 1 1
N N2 0.43931(9) -0.0264(2) 0.08068(12) 0.0230(5) Uani d . 1 1
N N3 0.42087(10) -0.2800(2) 0.10137(13) 0.0293(6) Uani d . 1 1
O O1 0.63977(10) 0.3120(2) 0.03725(12) 0.0465(6) Uani d . 1 1
O O2 0.60406(9) 0.1183(2) 0.04701(11) 0.0352(6) Uani d . 1 1
O O3 0.27496(8) -0.1058(2) -0.03368(10) 0.0318(5) Uani d . 1 1
O O4 0.20097(8) -0.2010(2) -0.08452(10) 0.0302(5) Uani d . 1 1
O O5 0.27963(9) 0.0089(2) -0.39418(10) 0.0350(5) Uani d . 1 1
O O6 0.35464(8) 0.0813(2) -0.33805(10) 0.0314(5) Uani d . 1 1
C C1 0.31370(13) 0.1796(3) -0.01257(16) 0.0358(8) Uani d . 1 1
H H1 0.2795 0.1413 -0.0161 0.043 Uiso calc R 1 1
C C2 0.31848(15) 0.3019(3) -0.04021(17) 0.0420(9) Uani d . 1 1
H H2 0.2882 0.3462 -0.0603 0.050 Uiso calc R 1 1
C C3 0.36916(18) 0.3565(4) -0.0373(2) 0.0522(11) Uani d . 1 1
H H3 0.3740 0.4375 -0.0569 0.063 Uiso calc R 1 1
C C4 0.41262(15) 0.2900(3) -0.00496(18) 0.0429(9) Uani d . 1 1
H H4 0.4472 0.3255 -0.0029 0.051 Uiso calc R 1 1
C C5 0.40454(13) 0.1696(3) 0.02451(14) 0.0265(7) Uani d . 1 1
C C6 0.44794(12) 0.1005(3) 0.06672(14) 0.0229(6) Uani d . 1 1
C C7 0.49369(12) 0.1668(3) 0.09480(15) 0.0251(7) Uani d . 1 1
H H7 0.4995 0.2531 0.0826 0.030 Uiso calc R 1 1
C C8 0.53106(11) 0.1047(3) 0.14128(14) 0.0239(6) Uani d . 1 1
C C9 0.52204(12) -0.0256(3) 0.15415(15) 0.0258(7) Uani d . 1 1
H H9 0.5460 -0.0708 0.1849 0.031 Uiso calc R 1 1
C C10 0.47722(12) -0.0898(3) 0.12132(14) 0.0239(6) Uani d . 1 1
C C11 0.46901(12) -0.2327(3) 0.12846(15) 0.0279(7) Uani d . 1 1
C C12 0.50937(15) -0.3143(3) 0.1581(2) 0.0481(10) Uani d . 1 1
H H12 0.5425 -0.2795 0.1757 0.058 Uiso calc R 1 1
C C13 0.50030(17) -0.4465(4) 0.1613(2) 0.0560(11) Uani d . 1 1
H H13 0.5270 -0.5023 0.1810 0.067 Uiso calc R 1 1
C C14 0.45105(16) -0.4946(3) 0.1349(2) 0.0507(10) Uani d . 1 1
H H14 0.4436 -0.5837 0.1370 0.061 Uiso calc R 1 1
C C15 0.41294(15) -0.4093(3) 0.1053(2) 0.0433(9) Uani d . 1 1
H H15 0.3798 -0.4432 0.0870 0.052 Uiso calc R 1 1
C C16 0.57566(11) 0.1814(3) 0.17757(14) 0.0241(6) Uani d . 1 1
C C17 0.58034(13) 0.1840(3) 0.24726(15) 0.0316(7) Uani d . 1 1
H H17 0.5567 0.1351 0.2699 0.038 Uiso calc R 1 1
C C18 0.61995(13) 0.2590(3) 0.28277(16) 0.0360(8) Uani d . 1 1
H H18 0.6234 0.2587 0.3293 0.043 Uiso calc R 1 1
C C19 0.65428(14) 0.3339(3) 0.24974(17) 0.0376(8) Uani d . 1 1
H H19 0.6800 0.3867 0.2739 0.045 Uiso calc R 1 1
C C20 0.65063(13) 0.3312(3) 0.18039(16) 0.0323(7) Uani d . 1 1
H H20 0.6740 0.3823 0.1582 0.039 Uiso calc R 1 1
C C21 0.61255(12) 0.2531(3) 0.14409(14) 0.0252(7) Uani d . 1 1
C C22 0.61760(12) 0.2289(3) 0.07046(16) 0.0302(7) Uani d . 1 1
C C23 0.24361(12) -0.1360(3) -0.08476(14) 0.0233(6) Uani d . 1 1
C C24 0.25771(11) -0.0872(3) -0.15137(14) 0.0210(6) Uani d . 1 1
C C25 0.22936(12) -0.1323(3) -0.21083(14) 0.0249(7) Uani d . 1 1
H H25 0.2000 -0.1882 -0.2094 0.030 Uiso calc R 1 1
C C26 0.24484(12) -0.0940(3) -0.27195(15) 0.0276(7) Uani d . 1 1
H H26 0.2258 -0.1245 -0.3114 0.033 Uiso calc R 1 1
C C27 0.28850(11) -0.0106(3) -0.27477(14) 0.0223(6) Uani d . 1 1
C C28 0.31572(12) 0.0361(3) -0.21545(14) 0.0264(7) Uani d . 1 1
H H28 0.3444 0.0942 -0.2168 0.032 Uiso calc R 1 1
C C29 0.30080(12) -0.0025(3) -0.15471(15) 0.0273(7) Uani d . 1 1
H H29 0.3199 0.0285 -0.1154 0.033 Uiso calc R 1 1
C C30 0.30825(12) 0.0284(3) -0.33977(15) 0.0264(7) Uani d . 1 1

loop_
_atom_site_aniso_label
_atom_site_aniso_U_11
_atom_site_aniso_U_22
_atom_site_aniso_U_33
_atom_site_aniso_U_12
_atom_site_aniso_U_13
_atom_site_aniso_U_23
Er1 0.02037(8) 0.02759(8) 0.01456(8) -0.00504(6) 0.00579(5) -0.00191(5)
N1 0.0243(14) 0.0313(14) 0.0220(13) 0.0025(11) 0.0030(11) -0.0038(11)
N2 0.0221(13) 0.0252(13) 0.0222(13) -0.0022(11) 0.0046(10) -0.0005(10)
N3 0.0277(15) 0.0248(14) 0.0368(15) -0.0031(11) 0.0097(12) -0.0029(11)
O1 0.0634(17) 0.0455(14) 0.0336(14) -0.0136(13) 0.0179(13) 0.0008(11)
O2 0.0354(13) 0.0442(15) 0.0282(12) -0.0099(11) 0.0128(10) -0.0118(10)
O3 0.0301(12) 0.0476(14) 0.0172(11) -0.0115(10) 0.0003(9) 0.0028(9)
O4 0.0261(12) 0.0422(13) 0.0228(11) -0.0142(10) 0.0052(9) 0.0059(9)
O5 0.0389(13) 0.0522(15) 0.0141(11) -0.0099(11) 0.0042(10) 0.0014(10)
O6 0.0228(12) 0.0495(13) 0.0227(11) -0.0034(10) 0.0055(9) 0.0091(10)
C1 0.0288(18) 0.045(2) 0.0329(19) 0.0083(16) 0.0009(15) -0.0036(16)
C2 0.045(2) 0.043(2) 0.036(2) 0.0171(18) -0.0031(17) 0.0014(16)
C3 0.071(3) 0.035(2) 0.046(2) 0.002(2) -0.011(2) 0.0100(17)
C4 0.046(2) 0.0321(19) 0.047(2) -0.0092(17) -0.0078(18) 0.0094(16)
C5 0.0311(18) 0.0282(16) 0.0200(15) 0.0007(14) 0.0021(13) -0.0052(12)
C6 0.0245(16) 0.0266(16) 0.0179(15) -0.0009(13) 0.0043(12) -0.0031(12)
C7 0.0252(17) 0.0258(16) 0.0250(16) -0.0056(13) 0.0061(13) -0.0002(12)
C8 0.0191(15) 0.0324(17) 0.0218(15) -0.0030(13) 0.0087(12) -0.0053(13)
C9 0.0196(16) 0.0300(17) 0.0274(17) 0.0004(13) 0.0006(13) 0.0015(13)
C10 0.0243(16) 0.0263(15) 0.0220(15) 0.0010(13) 0.0063(13) 0.0020(12)
C11 0.0282(17) 0.0279(17) 0.0281(17) 0.0006(14) 0.0055(14) 0.0031(13)
C12 0.045(2) 0.034(2) 0.061(3) -0.0016(18) -0.009(2) 0.0081(18)
C13 0.059(3) 0.035(2) 0.071(3) 0.011(2) -0.004(2) 0.009(2)
C14 0.057(3) 0.0237(19) 0.074(3) 0.0004(18) 0.017(2) 0.0074(18)
C15 0.039(2) 0.0301(19) 0.062(3) -0.0072(16) 0.0124(18) -0.0039(17)
C16 0.0203(16) 0.0279(16) 0.0249(16) 0.0011(13) 0.0054(13) -0.0049(13)
C17 0.0273(17) 0.0409(19) 0.0282(17) -0.0049(15) 0.0103(14) -0.0010(14)
C18 0.039(2) 0.047(2) 0.0226(17) -0.0024(16) 0.0056(15) -0.0065(15)
C19 0.039(2) 0.0409(19) 0.0320(19) -0.0110(16) -0.0017(16) -0.0135(15)
C20 0.0313(18) 0.0325(18) 0.0336(18) -0.0123(14) 0.0057(15) -0.0038(14)
C21 0.0252(16) 0.0272(16) 0.0233(16) -0.0020(13) 0.0040(13) -0.0051(13)
C22 0.0246(17) 0.0382(19) 0.0286(18) -0.0087(14) 0.0057(14) 0.0010(14)
C23 0.0242(16) 0.0302(16) 0.0157(15) 0.0001(13) 0.0028(12) 0.0018(12)
C24 0.0194(15) 0.0256(15) 0.0182(15) -0.0003(12) 0.0027(12) 0.0034(12)
C25 0.0248(16) 0.0313(17) 0.0189(15) -0.0061(13) 0.0036(12) 0.0020(12)
C26 0.0288(17) 0.0353(17) 0.0182(15) -0.0029(14) 0.0010(13) -0.0006(13)
C27 0.0246(16) 0.0279(16) 0.0153(15) 0.0008(13) 0.0058(12) 0.0044(12)
C28 0.0243(16) 0.0316(17) 0.0239(16) -0.0078(13) 0.0053(13) 0.0043(13)
C29 0.0276(17) 0.0359(18) 0.0180(15) -0.0086(14) 0.0003(13) 0.0011(13)
C30 0.0311(19) 0.0266(17) 0.0229(17) 0.0058(13) 0.0094(14) 0.0050(12)

loop_
_atom_type_symbol
_atom_type_description
_atom_type_scat_dispersion_real
_atom_type_scat_dispersion_imag
_atom_type_scat_source
C C 0.0033 0.0016 'International Tables Vol C Tables 4.2.6.8 and 6.1.1.4'
H H 0.0000 0.0000 'International Tables Vol C Tables 4.2.6.8 and 6.1.1.4'
N N 0.0061 0.0033 'International Tables Vol C Tables 4.2.6.8 and 6.1.1.4'
O O 0.0106 0.0060 'International Tables Vol C Tables 4.2.6.8 and 6.1.1.4'
Er Er -0.2586 4.9576 'International Tables Vol C Tables 4.2.6.8 and 6.1.1.4'

loop_
_geom_angle_atom_site_label_1
_geom_angle_atom_site_label_2
_geom_angle_atom_site_label_3
_geom_angle_site_symmetry_1
_geom_angle_site_symmetry_3
_geom_angle
O4 Er1 O3 7_545 . 86.37(7)
O4 Er1 O2 7_545 5_655 130.72(7)
O3 Er1 O2 . 5_655 82.35(8)
O4 Er1 O6 7_545 6_556 79.73(7)
O3 Er1 O6 . 6_556 130.36(7)
O2 Er1 O6 5_655 6_556 140.34(7)
O4 Er1 O5 7_545 6_556 79.55(8)
O3 Er1 O5 . 6_556 77.03(7)
O2 Er1 O5 5_655 6_556 142.09(7)
O6 Er1 O5 6_556 6_556 53.71(7)
O4 Er1 O1 7_545 5_655 78.02(8)
O3 Er1 O1 . 5_655 76.72(8)
O2 Er1 O1 5_655 5_655 52.71(7)
O6 Er1 O1 6_556 5_655 143.34(8)
O5 Er1 O1 6_556 5_655 146.27(8)
O4 Er1 N3 7_545 . 77.44(8)
O3 Er1 N3 . . 148.05(8)
O2 Er1 N3 5_655 . 87.60(8)
O6 Er1 N3 6_556 . 73.86(8)
O5 Er1 N3 6_556 . 125.51(7)
O1 Er1 N3 5_655 . 73.10(8)
O4 Er1 N1 7_545 . 150.61(8)
O3 Er1 N1 . . 79.59(8)
O2 Er1 N1 5_655 . 72.99(8)
O6 Er1 N1 6_556 . 89.86(8)
O5 Er1 N1 6_556 . 72.22(8)
O1 Er1 N1 5_655 . 122.68(8)
N3 Er1 N1 . . 126.08(8)
O4 Er1 N2 7_545 . 135.22(7)
O3 Er1 N2 . . 138.40(7)
O2 Er1 N2 5_655 . 69.77(7)
O6 Er1 N2 6_556 . 70.57(7)
O5 Er1 N2 6_556 . 106.66(7)
O1 Er1 N2 5_655 . 107.02(8)
N3 Er1 N2 . . 62.76(8)
N1 Er1 N2 . . 63.34(8)
O4 Er1 C30 7_545 6_556 76.64(8)
O3 Er1 C30 . 6_556 103.36(8)
O2 Er1 C30 5_655 6_556 152.61(8)
O6 Er1 C30 6_556 6_556 27.06(8)
O5 Er1 C30 6_556 6_556 26.75(8)
O1 Er1 C30 5_655 6_556 154.60(8)
N3 Er1 C30 . 6_556 99.46(9)
N1 Er1 C30 . 6_556 81.64(8)
N2 Er1 C30 . 6_556 89.89(8)
O4 Er1 C22 7_545 5_655 104.29(8)
O3 Er1 C22 . 5_655 75.21(8)
O2 Er1 C22 5_655 5_655 26.56(8)
O6 Er1 C22 6_556 5_655 154.42(8)
O5 Er1 C22 6_556 5_655 151.63(8)
O1 Er1 C22 5_655 5_655 26.49(8)
N3 Er1 C22 . 5_655 82.29(9)
N1 Er1 C22 . 5_655 96.95(9)
N2 Er1 C22 . 5_655 90.49(8)
C30 Er1 C22 6_556 5_655 178.18(9)
C5 N1 C1 . . 117.2(3)
C5 N1 Er1 . . 120.73(19)
C1 N1 Er1 . . 120.9(2)
C10 N2 C6 . . 118.3(2)
C10 N2 Er1 . . 120.70(19)
C6 N2 Er1 . . 120.28(19)
C15 N3 C11 . . 117.4(3)
C15 N3 Er1 . . 120.4(2)
C11 N3 Er1 . . 122.21(19)
C22 O1 Er1 . 5_655 87.9(2)
C22 O2 Er1 . 5_655 95.99(18)
C23 O3 Er1 . . 156.1(2)
C23 O4 Er1 . 7_545 151.1(2)
C30 O5 Er1 . 6 89.89(18)
C30 O6 Er1 . 6 94.87(17)
N1 C1 C2 . . 124.0(3)
C3 C2 C1 . . 118.1(3)
C2 C3 C4 . . 119.2(3)
C3 C4 C5 . . 119.6(3)
N1 C5 C4 . . 121.8(3)
N1 C5 C6 . . 115.6(3)
C4 C5 C6 . . 122.5(3)
N2 C6 C7 . . 121.8(3)
N2 C6 C5 . . 117.2(3)
C7 C6 C5 . . 120.9(3)
C6 C7 C8 . . 120.3(3)
C9 C8 C7 . . 117.1(3)
C9 C8 C16 . . 123.1(3)
C7 C8 C16 . . 119.7(3)
C8 C9 C10 . . 120.2(3)
N2 C10 C9 . . 122.0(3)
N2 C10 C11 . . 116.0(3)
C9 C10 C11 . . 121.9(3)
N3 C11 C12 . . 121.7(3)
N3 C11 C10 . . 116.1(3)
C12 C11 C10 . . 122.1(3)
C13 C12 C11 . . 119.8(3)
C12 C13 C14 . . 118.7(4)
C13 C14 C15 . . 118.9(3)
N3 C15 C14 . . 123.5(3)
C17 C16 C21 . . 119.2(3)
C17 C16 C8 . . 118.6(3)
C21 C16 C8 . . 122.2(3)
C18 C17 C16 . . 120.3(3)
C19 C18 C17 . . 120.3(3)
C18 C19 C20 . . 120.1(3)
C21 C20 C19 . . 120.4(3)
C20 C21 C16 . . 119.5(3)
C20 C21 C22 . . 118.8(3)
C16 C21 C22 . . 120.8(3)
O1 C22 O2 . . 121.8(3)
O1 C22 C21 . . 120.1(3)
O2 C22 C21 . . 117.7(3)
O1 C22 Er1 . 5_655 65.60(17)
O2 C22 Er1 . 5_655 57.45(16)
C21 C22 Er1 . 5_655 161.3(2)
O4 C23 O3 . . 125.1(3)
O4 C23 C24 . . 117.4(2)
O3 C23 C24 . . 117.5(3)
C29 C24 C25 . . 118.9(3)
C29 C24 C23 . . 120.5(3)
C25 C24 C23 . . 120.5(3)
C26 C25 C24 . . 120.3(3)
C27 C26 C25 . . 120.4(3)
C26 C27 C28 . . 118.9(3)
C26 C27 C30 . . 122.2(3)
C28 C27 C30 . . 118.8(3)
C29 C28 C27 . . 120.8(3)
C28 C29 C24 . . 120.7(3)
O5 C30 O6 . . 121.1(3)
O5 C30 C27 . . 120.7(3)
O6 C30 C27 . . 118.3(3)
O5 C30 Er1 . 6 63.36(15)
O6 C30 Er1 . 6 58.07(14)
C27 C30 Er1 . 6 172.9(2)

loop_
_geom_bond_atom_site_label_1
_geom_bond_atom_site_label_2
_geom_bond_site_symmetry_2
_geom_bond_distance
Er1 O4 7_545 2.2550(19)
Er1 O3 . 2.268(2)
Er1 O2 5_655 2.366(2)
Er1 O6 6_556 2.370(2)
Er1 O5 6_556 2.487(2)
Er1 O1 5_655 2.544(2)
Er1 N3 . 2.552(3)
Er1 N1 . 2.562(2)
Er1 N2 . 2.576(2)
Er1 C30 6_556 2.782(3)
Er1 C22 5_655 2.791(3)
N1 C5 . 1.346(4)
N1 C1 . 1.348(4)
N2 C10 . 1.343(4)
N2 C6 . 1.347(4)
N3 C15 . 1.338(4)
N3 C11 . 1.347(4)
O1 C22 . 1.246(4)
O1 Er1 5_655 2.544(2)
O2 C22 . 1.255(4)
O2 Er1 5_655 2.366(2)
O3 C23 . 1.256(3)
O4 C23 . 1.251(3)
O4 Er1 7_545 2.255(2)
O5 C30 . 1.252(4)
O5 Er1 6 2.487(2)
O6 C30 . 1.270(4)
O6 Er1 6 2.370(2)
C1 C2 . 1.377(5)
C2 C3 . 1.373(5)
C3 C4 . 1.375(5)
C4 C5 . 1.389(4)
C5 C6 . 1.475(4)
C6 C7 . 1.388(4)
C7 C8 . 1.394(4)
C8 C9 . 1.378(4)
C8 C16 . 1.481(4)
C9 C10 . 1.394(4)
C10 C11 . 1.482(4)
C11 C12 . 1.386(4)
C12 C13 . 1.371(5)
C13 C14 . 1.370(5)
C14 C15 . 1.372(5)
C16 C17 . 1.394(4)
C16 C21 . 1.404(4)
C17 C18 . 1.381(4)
C18 C19 . 1.372(5)
C19 C20 . 1.388(5)
C20 C21 . 1.382(4)
C21 C22 . 1.521(4)
C22 Er1 5_655 2.791(3)
C23 C24 . 1.507(4)
C24 C29 . 1.384(4)
C24 C25 . 1.396(4)
C25 C26 . 1.386(4)
C26 C27 . 1.385(4)
C27 C28 . 1.388(4)
C27 C30 . 1.502(4)
C28 C29 . 1.374(4)
C30 Er1 6 2.782(3)
